data_4122293
loop_
_publ_author_name
'Dale, Edward J.'
'Vermeulen, Nicolaas A.'
'Thomas, Andy A.'
'Barnes, Jonathan C.'
'Jur\'i\<cek, Michal'
'Blackburn, Anthea K.'
'Strutt, Nathan L.'
'Sarjeant, Amy A.'
'Stern, Charlotte L.'
'Denmark, Scott E.'
'Stoddart, J. Fraser'

_publ_section_title
;
 ExCage
;
_journal_issue 30
_journal_name_full 'Journal of the American Chemical Society'
_journal_page_first 10669
_journal_paper_doi 10.1021/ja5041557
_journal_volume 136
_journal_year 2014
_chemical_formula_moiety 'C66 H54 N6, 6(F6 P), 0.5(C10 H8), 3(C2 H3 N) '
_chemical_formula_sum 'C77 H67 F36 N9 P6'
_chemical_formula_weight 1988.21
_chemical_name_systematic
;
 ?
;
_space_group_crystal_system orthorhombic
_space_group_IT_number 63
_space_group_name_Hall '-C 2c 2'
_space_group_name_H-M_alt 'C m c m'
_symmetry_space_group_name_Hall '-C 2c 2'
_symmetry_space_group_name_H-M 'C m c m'
_atom_sites_solution_hydrogens geom
_atom_sites_solution_primary dual
_audit_creation_date 2013-10-15
_audit_creation_method
;
Olex2 1.2
(compiled 2013.09.17 svn.r2790 for OlexSys, GUI svn.r4601)
;
_cell_angle_alpha 90
_cell_angle_beta 90
_cell_angle_gamma 90
_cell_formula_units_Z 4
_cell_length_a 18.0851(5)
_cell_length_b 28.5005(8)
_cell_length_c 21.5707(6)
_cell_measurement_reflns_used 9566
_cell_measurement_temperature 100(2)
_cell_measurement_theta_max 67.459
_cell_measurement_theta_min 3.546
_cell_volume 11118.3(5)
_computing_cell_refinement 'SAINT V7.23A (Bruker, 2005)'
_computing_data_collection 'APEX2 V2.1-4 (Bruker, 2007)'
_computing_data_reduction 'Bruker SAINT'
_computing_molecular_graphics
;
O. V. Dolomanov, L. J. Bourhis, R. J. Gildea, J. A. K. Howard and H. Puschmann,
OLEX2: a complete structure solution, refinement and analysis program.
J. Appl. Cryst. (2009). 42, 339-341.
;
_computing_publication_material
;
O. V. Dolomanov, L. J. Bourhis, R. J. Gildea, J. A. K. Howard and H. Puschmann,
OLEX2: a complete structure solution, refinement and analysis program.
J. Appl. Cryst. (2009). 42, 339-341.
;
_computing_structure_refinement
;
SHELX, G.M. Sheldrick, Acta Cryst.
(2008). A64, 112-122
;
_computing_structure_solution
;
SHELX, G.M. Sheldrick, Acta Cryst.
(2008). A64, 112-122
;
_diffrn_ambient_temperature 99.99
_diffrn_detector_area_resol_mean 8
_diffrn_measured_fraction_theta_full 0.995
_diffrn_measured_fraction_theta_max 0.996
_diffrn_measurement_device_type 'Bruker APEX-II CCD'
_diffrn_measurement_method '\f and \w scans'
_diffrn_radiation_monochromator 'Quazar optics'
_diffrn_radiation_type CuK\a
_diffrn_radiation_wavelength 1.54178
_diffrn_reflns_av_R_equivalents 0.0278
_diffrn_reflns_av_unetI/netI 0.0146
_diffrn_reflns_Laue_measured_fraction_full 0.995
_diffrn_reflns_Laue_measured_fraction_max 0.996
_diffrn_reflns_limit_h_max 19
_diffrn_reflns_limit_h_min -21
_diffrn_reflns_limit_k_max 33
_diffrn_reflns_limit_k_min -34
_diffrn_reflns_limit_l_max 25
_diffrn_reflns_limit_l_min -25
_diffrn_reflns_number 95509
_diffrn_reflns_point_group_measured_fraction_full 0.995
_diffrn_reflns_point_group_measured_fraction_max 0.996
_diffrn_reflns_theta_full 67.679
_diffrn_reflns_theta_max 67.52
_diffrn_reflns_theta_min 2.05
_diffrn_source microsource
_exptl_absorpt_coefficient_mu 1.789
_exptl_absorpt_correction_T_max 0.7530
_exptl_absorpt_correction_T_min 0.6428
_exptl_absorpt_correction_type multi-scan
_exptl_absorpt_process_details
;
SADABS-2012/1 (Bruker,2012) was used for absorption correction.
wR2(int) was 0.0737 before and 0.0437 after correction.
The Ratio of minimum to maximum transmission is 0.8537.
The \l/2 correction factor is 0.0015.
;
_exptl_crystal_colour colourless
_exptl_crystal_colour_primary colourless
_exptl_crystal_density_diffrn 1.188
_exptl_crystal_description block
_exptl_crystal_F_000 4024
_exptl_crystal_size_max 0.417
_exptl_crystal_size_mid 0.20
_exptl_crystal_size_min 0.18
_refine_diff_density_max 1.071
_refine_diff_density_min -0.677
_refine_diff_density_rms 0.101
_refine_ls_extinction_method none
_refine_ls_goodness_of_fit_ref 1.055
_refine_ls_hydrogen_treatment constr
_refine_ls_matrix_type full
_refine_ls_number_parameters 367
_refine_ls_number_reflns 5324
_refine_ls_number_restraints 99
_refine_ls_restrained_S_all 1.080
_refine_ls_R_factor_all 0.0924
_refine_ls_R_factor_gt 0.0696
_refine_ls_shift/su_max 0.009
_refine_ls_shift/su_mean 0.000
_refine_ls_structure_factor_coef Fsqd
_refine_ls_weighting_details
;
 w=1/[\s^2^(Fo^2^)+(0.1769P)^2^]
 where P=(Fo^2^+2Fc^2^)/3
;
_refine_ls_weighting_scheme calc
_refine_ls_wR_factor_gt 0.2293
_refine_ls_wR_factor_ref 0.2410
_reflns_Friedel_coverage 0.000
_reflns_number_gt 3183
_reflns_number_total 5324
_reflns_threshold_expression 'I > 2\s(I)'
_cod_data_source_file ja5041557_si_006.cif
_cod_data_source_block n3148
_cod_database_code 4122293
_shelxl_version_number 2012-9
_shelx_space_group_comment
;
The symmetry employed for this shelxl refinement is uniquely defined
by the following loop, which should always be used as a source of
symmetry information in preference to the above space-group names.
They are only intended as comments.
;
_shelx_estimated_absorpt_t_max 0.739
_shelx_estimated_absorpt_t_min 0.522
_olex2_refinement_description
;
1. Fixed Uiso
 At 1.2 times of:
  All C(H) groups, All C(H,H) groups
 At 1.5 times of:
  All C(H,H,H) groups
2. Restrained distances
 C22-C23 \\sim C24-C23 \\sim C25-C24 \\sim C25-C20 \\sim C21-C20 \\sim C22-C21
 with sigma of 0.02
3. Rigid bond restraints
 F9A, F10, F12A, F9, F11A, F9, F12A, F10, F8, F8A
 with sigma for 1-2 distances of 0.01 and sigma for 1-3 distances of 0.01
 C23, C20, C25, C21, C24, C22
 with sigma for 1-2 distances of 0.01 and sigma for 1-3 distances of 0.01
4. Uiso/Uaniso restraints and constraints
F9A \\sim F10 \\sim F12A \\sim F9 \\sim F11A \\sim F9 \\sim F12A \\sim F10
\\sim F8 \\sim F8A: within 1.7A with sigma of 0.01 and sigma for terminal atoms
of 0.02
C23 \\sim C20 \\sim C25 \\sim C21 \\sim C24 \\sim C22: within 1.7A with sigma
of 0.01 and sigma for terminal atoms of 0.02
5. Others
 Sof(F12A)=1-FVAR(1)
 Sof(F9A)=Sof(F11A)=0.5*(1-FVAR(2))
 Sof(F9)=Sof(F10)=FVAR(1)
 Sof(F8A)=0.5*(1-FVAR(3))
 Sof(F8)=0.5*FVAR(3)
 Fixed Sof: H(0.5) HA(0.5) C20(0.125) C21(0.125) C22(0.25) H22(0.25) C23(0.25)
 H23(0.25) C24(0.25) H24(0.25) C25(0.25) H25(0.25) HB(0.5) HC(0.5) HD(0.5)
 C29(0.25) C30(0.25) HE(0.25) HF(0.25) HG(0.25)
6.a Secondary CH2 refined with riding coordinates:
 C3(H,HA), C16(H16A,H16B)
6.b Me refined with riding coordinates:
 C30(HE,HF,HG)
6.c Aromatic/amide H refined with riding coordinates:
 C1(H1), C4(H4), C5(H5), C8(H8), C10(H10), C12(H12), C13(H13), C14(H14),
 C15(H15), C18(H18), C19(H19), C22(H22), C23(H23), C24(H24), C25(H25)
6.d Idealised Me refined as rotating group:
 C27(HB,HC,HD)
;
_smtbx_masks_special_details
;
The solvent masking procedure as implemented in Olex2 was used to remove the
electronic contribution of solvent molecules from the refinement.  As the exact
solvent content is not known, only the atoms used in the refinement model are
reported in the formula here.

Total solvent accessible volume / cell = 2713.0 Ang^3^ [24.4%]
Total electron count / cell = 673.8
;

loop_
_space_group_symop_operation_xyz
'x, y, z'
'-x, -y, z+1/2'
'-x, y, -z+1/2'
'x, -y, -z'
'x+1/2, y+1/2, z'
'-x+1/2, -y+1/2, z+1/2'
'-x+1/2, y+1/2, -z+1/2'
'x+1/2, -y+1/2, -z'
'-x, -y, -z'
'x, y, -z-1/2'
'x, -y, z-1/2'
'-x, y, z'
'-x+1/2, -y+1/2, -z'
'x+1/2, y+1/2, -z-1/2'
'x+1/2, -y+1/2, z-1/2'
'-x+1/2, y+1/2, z'

loop_
_atom_site_label
_atom_site_type_symbol
_atom_site_fract_x
_atom_site_fract_y
_atom_site_fract_z
_atom_site_U_iso_or_equiv
_atom_site_adp_type
_atom_site_occupancy
_atom_site_site_symmetry_order
_atom_site_calc_flag
_atom_site_refinement_flags_posn
_atom_site_refinement_flags_adp
_atom_site_refinement_flags_occupancy
_atom_site_disorder_assembly
_atom_site_disorder_group
N1 N 0.5000 0.64260(13) 0.59830(19) 0.0349(9) Uani 1 2 d S T P . .
N2 N 0.23460(14) 0.34209(9) 0.60030(13) 0.0342(6) Uani 1 1 d . . . . .
C1 C 0.56621(17) 0.69803(11) 0.71784(16) 0.0384(8) Uani 1 1 d . . . . .
H1 H 0.6117 0.6986 0.6959 0.046 Uiso 1 1 calc R U . . .
C2 C 0.5000 0.69713(14) 0.6855(3) 0.0357(10) Uani 1 2 d S T P . .
C3 C 0.5000 0.69326(16) 0.6157(2) 0.0397(11) Uani 1 2 d S T P . .
H H 0.4556 0.7089 0.5985 0.048 Uiso 0.5 1 calc R U P . .
HA H 0.5444 0.7089 0.5985 0.048 Uiso 0.5 1 calc R U P . .
C4 C 0.56388(19) 0.61916(12) 0.59263(18) 0.0433(9) Uani 1 1 d . . . . .
H4 H 0.6092 0.6359 0.5950 0.052 Uiso 1 1 calc R U . . .
C5 C 0.56519(18) 0.57183(12) 0.58349(17) 0.0412(8) Uani 1 1 d . . . . .
H5 H 0.6113 0.5563 0.5789 0.049 Uiso 1 1 calc R U . . .
C6 C 0.5000 0.54597(15) 0.58077(19) 0.0287(9) Uani 1 2 d S T P . .
C7 C 0.5000 0.49403(15) 0.5797(2) 0.0293(9) Uani 1 2 d S T P . .
C8 C 0.43388(16) 0.46884(11) 0.57966(15) 0.0320(7) Uani 1 1 d . . . . .
H8 H 0.3883 0.4854 0.5786 0.038 Uiso 1 1 calc R U . . .
C9 C 0.43296(17) 0.41949(11) 0.58108(15) 0.0328(7) Uani 1 1 d . . . . .
C10 C 0.5000 0.39575(15) 0.5828(2) 0.0321(10) Uani 1 2 d S T P . .
H10 H 0.5000 0.3625 0.5851 0.039 Uiso 1 2 calc R U P . .
C11 C 0.36245(18) 0.39355(11) 0.58506(15) 0.0344(7) Uani 1 1 d . . . . .
C12 C 0.35858(18) 0.34628(11) 0.56721(16) 0.0394(8) Uani 1 1 d . . . . .
H12 H 0.4006 0.3315 0.5493 0.047 Uiso 1 1 calc R U . . .
C13 C 0.29449(19) 0.32117(12) 0.57541(17) 0.0394(8) Uani 1 1 d . . . . .
H13 H 0.2924 0.2891 0.5636 0.047 Uiso 1 1 calc R U . . .
C14 C 0.23564(19) 0.38753(11) 0.61501(17) 0.0399(8) Uani 1 1 d . . . . .
H14 H 0.1921 0.4020 0.6305 0.048 Uiso 1 1 calc R U . . .
C15 C 0.29830(18) 0.41330(11) 0.60810(17) 0.0369(7) Uani 1 1 d . . . . .
H15 H 0.2980 0.4455 0.6193 0.044 Uiso 1 1 calc R U . . .
C16 C 0.16747(18) 0.31383(12) 0.61541(16) 0.0388(8) Uani 1 1 d . . . . .
H16A H 0.1712 0.2824 0.5962 0.047 Uiso 1 1 calc R U . . .
H16B H 0.1227 0.3295 0.5990 0.047 Uiso 1 1 calc R U . . .
C17 C 0.16215(17) 0.30931(11) 0.68513(16) 0.0343(7) Uani 1 1 d . . . . .
C18 C 0.10831(17) 0.33258(13) 0.71763(16) 0.0447(9) Uani 1 1 d . . . . .
H18 H 0.0706 0.3489 0.6959 0.054 Uiso 1 1 calc R U . . .
C19 C 0.2150(2) 0.28410(11) 0.71830(17) 0.0436(8) Uani 1 1 d . . . . .
H19 H 0.2516 0.2667 0.6966 0.052 Uiso 1 1 calc R U . . .
C20 C 0.5000 0.4227(6) 0.7500 0.084(4) Uani 0.5 4 d DS TU P . .
C21 C 0.5000 0.3739(7) 0.7500 0.099(4) Uani 0.5 4 d DS TU P . .
C22 C 0.4302(9) 0.3513(6) 0.7500 0.107(4) Uani 0.5 2 d DS TU P . .
H22 H 0.4284 0.3179 0.7500 0.128 Uiso 0.5 2 calc R U P . .
C23 C 0.3656(13) 0.3759(5) 0.7500 0.107(4) Uani 0.5 2 d DS TU P . .
H23 H 0.3193 0.3602 0.7500 0.129 Uiso 0.5 2 calc R U P . .
C24 C 0.3692(11) 0.4248(5) 0.7500 0.099(4) Uani 0.5 2 d DS TU P . .
H24 H 0.3247 0.4424 0.7500 0.119 Uiso 0.5 2 calc R U P . .
C25 C 0.4345(8) 0.4474(4) 0.7500 0.074(3) Uani 0.5 2 d DS TU P . .
H25 H 0.4355 0.4808 0.7500 0.089 Uiso 0.5 2 calc R U P . .
P1 P 0.22665(5) 0.32749(3) 0.41099(5) 0.0441(3) Uani 1 1 d . . . . .
F1 F 0.27125(14) 0.33940(13) 0.34972(14) 0.0952(11) Uani 1 1 d . . . . .
F2 F 0.18286(13) 0.31596(10) 0.47275(11) 0.0712(8) Uani 1 1 d . . . . .
F3 F 0.26500(14) 0.37037(8) 0.44597(15) 0.0729(8) Uani 1 1 d . . . . .
F4 F 0.29453(14) 0.29533(8) 0.43291(13) 0.0646(7) Uani 1 1 d . . . . .
F5 F 0.18843(14) 0.28347(8) 0.37832(11) 0.0606(6) Uani 1 1 d . . . . .
F6 F 0.16093(13) 0.35972(9) 0.38790(15) 0.0701(8) Uani 1 1 d . . . . .
P2 P 0.0000 0.41375(8) 0.57386(10) 0.0776(7) Uani 1 2 d S T P . .
F7 F 0.0000 0.36034(14) 0.5907(2) 0.0716(11) Uani 1 2 d S T P A .
F8A F 0.0000 0.4768(6) 0.5828(14) 0.109(6) Uani 0.39(2) 2 d S TU P A 2
F9 F 0.0628(3) 0.42398(18) 0.6192(3) 0.0692(17) Uani 0.636(8) 1 d . U P A 1
F10 F 0.0649(5) 0.3959(3) 0.5250(3) 0.136(3) Uani 0.636(8) 1 d . U P A 1
N3 N 0.5000 0.27377(17) 0.5252(2) 0.0565(12) Uani 1 2 d S T P . .
C26 C 0.5000 0.23617(19) 0.5454(3) 0.0462(13) Uani 1 2 d S T P . .
C27 C 0.5000 0.1900(2) 0.5698(4) 0.0633(18) Uani 1 2 d S T P . .
HB H 0.5309 0.1698 0.5437 0.095 Uiso 0.5 1 calc R U P B -1
HC H 0.4493 0.1778 0.5704 0.095 Uiso 0.5 1 calc R U P B -1
HD H 0.5198 0.1904 0.6121 0.095 Uiso 0.5 1 calc R U P B -1
N4 N 0.5000 0.5766(3) 0.7500 0.097(3) Uani 1 4 d S T P . .
C29 C 0.4268(12) 0.5759(5) 0.7500 0.081(5) Uani 0.5 2 d S T P . .
C30 C 0.3314(9) 0.5796(4) 0.7500 0.069(4) Uani 0.5 2 d S T P . .
HE H 0.3151 0.5977 0.7861 0.103 Uiso 0.25 1 calc R U P C -1
HF H 0.3103 0.5479 0.7519 0.103 Uiso 0.25 1 calc R U P C -1
HG H 0.3148 0.5952 0.7120 0.103 Uiso 0.25 1 calc R U P C -1
F8 F 0.0000 0.4603(5) 0.5404(7) 0.097(4) Uani 0.61(2) 2 d S TU P A 1
F9A F 0.0000 0.4188(6) 0.5106(6) 0.090(4) Uani 0.364(8) 2 d S TU P A 2
F11A F 0.0000 0.4189(5) 0.6573(8) 0.134(6) Uani 0.364(8) 2 d S TU P A 2
F12A F 0.0870(7) 0.4177(5) 0.5800(9) 0.119(4) Uani 0.364(8) 1 d . U P A 2

loop_
_atom_site_aniso_label
_atom_site_aniso_U_11
_atom_site_aniso_U_22
_atom_site_aniso_U_33
_atom_site_aniso_U_23
_atom_site_aniso_U_13
_atom_site_aniso_U_12
N1 0.046(2) 0.0218(18) 0.037(2) 0.0042(16) 0.000 0.000
N2 0.0349(13) 0.0334(14) 0.0343(14) 0.0020(12) 0.0036(12) -0.0056(11)
C1 0.0387(15) 0.0247(15) 0.0519(19) 0.0003(15) 0.0059(15) -0.0052(13)
C2 0.041(2) 0.0137(18) 0.052(3) 0.000(2) 0.000 0.000
C3 0.051(3) 0.022(2) 0.046(3) 0.003(2) 0.000 0.000
C4 0.0407(17) 0.0292(16) 0.060(2) 0.0023(16) 0.0145(17) -0.0051(13)
C5 0.0382(17) 0.0288(16) 0.057(2) -0.0003(15) 0.0127(17) 0.0015(13)
C6 0.040(2) 0.024(2) 0.022(2) -0.0005(17) 0.000 0.000
C7 0.0336(19) 0.023(2) 0.031(2) 0.0050(18) 0.000 0.000
C8 0.0307(14) 0.0279(15) 0.0373(17) 0.0029(13) 0.0028(14) 0.0013(11)
C9 0.0346(16) 0.0265(16) 0.0373(17) 0.0095(13) 0.0044(14) 0.0009(12)
C10 0.045(2) 0.020(2) 0.031(2) -0.0007(18) 0.000 0.000
C11 0.0424(17) 0.0267(15) 0.0341(16) 0.0034(13) 0.0005(15) -0.0027(13)
C12 0.0378(15) 0.0312(16) 0.0493(19) -0.0027(15) 0.0119(15) 0.0016(14)
C13 0.0438(17) 0.0303(16) 0.0442(19) -0.0021(14) 0.0015(16) -0.0042(14)
C14 0.0406(17) 0.0321(16) 0.047(2) 0.0027(15) 0.0048(16) 0.0034(13)
C15 0.0401(16) 0.0276(15) 0.0428(17) 0.0012(14) 0.0036(16) 0.0019(13)
C16 0.0397(16) 0.0379(18) 0.0387(17) 0.0001(14) 0.0004(15) -0.0144(14)
C17 0.0361(15) 0.0279(14) 0.0388(16) 0.0040(14) -0.0003(14) -0.0135(13)
C18 0.0329(16) 0.062(2) 0.0393(19) 0.0035(17) -0.0003(14) 0.0009(15)
C19 0.0490(17) 0.0323(16) 0.049(2) -0.0028(16) 0.0028(17) 0.0043(15)
C20 0.184(11) 0.052(7) 0.017(5) 0.000 0.000 0.000
C21 0.201(12) 0.065(7) 0.031(6) 0.000 0.000 0.000
C22 0.223(12) 0.076(7) 0.021(4) 0.000 0.000 -0.029(5)
C23 0.198(11) 0.093(7) 0.031(5) 0.000 0.000 -0.045(7)
C24 0.181(10) 0.081(6) 0.035(5) 0.000 0.000 -0.033(6)
C25 0.164(10) 0.043(5) 0.016(3) 0.000 0.000 -0.021(5)
P1 0.0344(5) 0.0435(5) 0.0545(6) 0.0039(4) 0.0092(4) 0.0049(4)
F1 0.0490(13) 0.158(3) 0.0782(19) 0.047(2) 0.0189(14) -0.0053(17)
F2 0.0557(13) 0.116(2) 0.0416(12) -0.0066(13) 0.0086(11) -0.0215(14)
F3 0.0565(13) 0.0503(13) 0.112(2) -0.0052(15) -0.0127(15) -0.0026(11)
F4 0.0637(14) 0.0546(14) 0.0756(16) -0.0080(12) -0.0131(13) 0.0244(12)
F5 0.0671(14) 0.0547(13) 0.0602(14) -0.0097(12) -0.0096(13) 0.0078(11)
F6 0.0499(13) 0.0588(15) 0.102(2) 0.0074(15) -0.0066(15) 0.0138(11)
P2 0.0635(10) 0.0915(15) 0.0779(13) 0.0527(12) 0.000 0.000
F7 0.0556(19) 0.070(2) 0.089(3) 0.000(2) 0.000 0.000
F8A 0.126(9) 0.058(8) 0.145(15) 0.077(9) 0.000 0.000
F9 0.046(3) 0.052(2) 0.110(5) -0.002(3) -0.025(3) 0.0081(19)
F10 0.156(6) 0.161(6) 0.090(4) 0.023(4) 0.076(4) 0.011(5)
N3 0.059(3) 0.050(3) 0.061(3) -0.008(3) 0.000 0.000
C26 0.029(2) 0.049(3) 0.061(3) -0.005(3) 0.000 0.000
C27 0.045(3) 0.056(3) 0.089(5) 0.023(4) 0.000 0.000
N4 0.145(11) 0.058(6) 0.089(8) 0.000 0.000 0.000
C29 0.136(15) 0.062(9) 0.044(7) 0.000 0.000 -0.005(10)
C30 0.114(12) 0.031(6) 0.062(8) 0.000 0.000 -0.005(7)
F8 0.098(5) 0.088(7) 0.105(9) 0.061(7) 0.000 0.000
F9A 0.107(9) 0.095(8) 0.069(7) 0.060(7) 0.000 0.000
F11A 0.203(15) 0.087(9) 0.111(11) 0.050(8) 0.000 0.000
F12A 0.087(7) 0.091(7) 0.178(11) 0.026(8) -0.054(8) 0.011(6)

loop_
_atom_type_symbol
_atom_type_description
_atom_type_scat_dispersion_real
_atom_type_scat_dispersion_imag
_atom_type_scat_source
C C 0.0181 0.0091 'International Tables Vol C Tables 4.2.6.8 and 6.1.1.4'
H H 0.0000 0.0000 'International Tables Vol C Tables 4.2.6.8 and 6.1.1.4'
F F 0.0727 0.0534 'International Tables Vol C Tables 4.2.6.8 and 6.1.1.4'
N N 0.0311 0.0180 'International Tables Vol C Tables 4.2.6.8 and 6.1.1.4'
P P 0.2955 0.4335 'International Tables Vol C Tables 4.2.6.8 and 6.1.1.4'

loop_
_geom_angle_atom_site_label_1
_geom_angle_atom_site_label_2
_geom_angle_atom_site_label_3
_geom_angle
_geom_angle_site_symmetry_1
_geom_angle_site_symmetry_3
C4 N1 C3 120.4(2) 12_655 .
C4 N1 C3 120.4(2) . .
C4 N1 C4 119.1(4) 12_655 .
C13 N2 C16 120.1(3) . .
C14 N2 C13 120.9(3) . .
C14 N2 C16 118.9(3) . .
C1 C1 H1 119.9 10_557 .
C2 C1 C1 120.2(2) . 10_557
C2 C1 H1 119.9 . .
C1 C2 C1 119.5(5) 12_655 .
C1 C2 C3 120.2(2) 12_655 .
C1 C2 C3 120.2(2) . .
N1 C3 C2 108.8(4) . .
N1 C3 H 109.9 . .
N1 C3 HA 109.9 . .
C2 C3 H 109.9 . .
C2 C3 HA 109.9 . .
H C3 HA 108.3 . .
N1 C4 H4 119.3 . .
N1 C4 C5 121.4(3) . .
C5 C4 H4 119.3 . .
C4 C5 H5 119.5 . .
C4 C5 C6 121.0(3) . .
C6 C5 H5 119.5 . .
C5 C6 C5 115.8(4) . 12_655
C5 C6 C7 122.0(2) . .
C5 C6 C7 122.0(2) 12_655 .
C8 C7 C6 121.0(2) 12_655 .
C8 C7 C6 121.0(2) . .
C8 C7 C8 118.1(4) 12_655 .
C7 C8 H8 119.2 . .
C7 C8 C9 121.6(3) . .
C9 C8 H8 119.2 . .
C8 C9 C11 120.8(3) . .
C10 C9 C8 118.5(3) . .
C10 C9 C11 120.6(3) . .
C9 C10 C9 121.6(4) 12_655 .
C9 C10 H10 119.2 12_655 .
C9 C10 H10 119.2 . .
C12 C11 C9 120.5(3) . .
C15 C11 C9 122.8(3) . .
C15 C11 C12 116.6(3) . .
C11 C12 H12 119.8 . .
C13 C12 C11 120.5(3) . .
C13 C12 H12 119.8 . .
N2 C13 C12 119.9(3) . .
N2 C13 H13 120.0 . .
C12 C13 H13 120.0 . .
N2 C14 H14 119.6 . .
N2 C14 C15 120.7(3) . .
C15 C14 H14 119.6 . .
C11 C15 H15 119.3 . .
C14 C15 C11 121.3(3) . .
C14 C15 H15 119.3 . .
N2 C16 H16A 110.0 . .
N2 C16 H16B 110.0 . .
N2 C16 C17 108.4(3) . .
H16A C16 H16B 108.4 . .
C17 C16 H16A 110.0 . .
C17 C16 H16B 110.0 . .
C18 C17 C16 120.8(3) . .
C18 C17 C19 118.3(3) . .
C19 C17 C16 120.7(3) . .
C17 C18 C18 120.8(2) . 10_557
C17 C18 H18 119.6 . .
C18 C18 H18 119.6 10_557 .
C17 C19 H19 119.6 . .
C19 C19 C17 120.9(2) 10_557 .
C19 C19 H19 119.6 10_557 .
C25 C20 C21 120.8(9) 3_656 .
C25 C20 C21 120.8(8) . .
C25 C20 C25 118.5(17) . 3_656
C20 C21 C22 117.1(11) . 3_656
C20 C21 C22 117.1(11) . .
C22 C21 C22 126(2) 3_656 .
C21 C22 H22 119.1 . .
C23 C22 C21 121.8(16) . .
C23 C22 H22 119.1 . .
C22 C23 H23 120.8 . .
C22 C23 C24 118.4(19) . .
C24 C23 H23 120.8 . .
C23 C24 H24 119.3 . .
C25 C24 C23 121.3(18) . .
C25 C24 H24 119.3 . .
C20 C25 H25 119.7 . .
C24 C25 C20 120.6(12) . .
C24 C25 H25 119.7 . .
F1 P1 F3 90.51(18) . .
F1 P1 F4 88.78(15) . .
F1 P1 F5 91.17(18) . .
F2 P1 F1 179.24(19) . .
F2 P1 F3 88.77(16) . .
F2 P1 F4 90.93(15) . .
F2 P1 F5 89.53(14) . .
F3 P1 F4 88.02(14) . .
F3 P1 F5 177.87(16) . .
F5 P1 F4 90.72(14) . .
F6 P1 F1 89.74(16) . .
F6 P1 F2 90.55(15) . .
F6 P1 F3 91.76(15) . .
F6 P1 F4 178.49(16) . .
F6 P1 F5 89.55(14) . .
F7 P2 F8A 160.4(9) . .
F7 P2 F10 81.3(3) . .
F7 P2 F10 81.3(3) . 12
F7 P2 F11A 81.2(5) . .
F7 P2 F12A 92.9(5) . 12
F7 P2 F12A 92.9(5) . .
F9 P2 F7 92.1(2) 12 .
F9 P2 F7 92.1(2) . .
F9 P2 F9 96.2(5) 12 .
F9 P2 F10 86.5(4) . .
F9 P2 F10 173.0(4) 12 .
F9 P2 F10 173.0(4) . 12
F9 P2 F10 86.5(4) 12 12
F10 P2 F10 90.1(7) 12 .
F8 P2 F7 164.9(8) . .
F8 P2 F9 97.9(5) . 12
F8 P2 F9 97.9(5) . .
F8 P2 F10 88.0(6) . 12
F8 P2 F10 88.0(6) . .
F9A P2 F7 109.4(7) . .
F9A P2 F8A 90.1(11) . .
F9A P2 F11A 169.3(8) . .
F9A P2 F12A 94.4(7) . .
F9A P2 F12A 94.4(7) . 12
F11A P2 F8A 79.2(10) . .
F12A P2 F8A 85.4(5) 12 .
F12A P2 F8A 85.4(5) . .
F12A P2 F11A 84.8(7) 12 .
F12A P2 F11A 84.8(7) . .
F12A P2 F12A 167.3(14) . 12
N3 C26 C27 179.6(7) . .
C26 C27 HB 109.5 . .
C26 C27 HC 109.5 . .
C26 C27 HD 109.5 . .
HB C27 HC 109.5 . .
HB C27 HD 109.5 . .
HC C27 HD 109.5 . .
C29 N4 C29 178.4(17) . 3_656
N4 C29 C30 175.7(14) . .
C29 C30 HE 109.5 . .
C29 C30 HF 109.5 . .
C29 C30 HG 109.5 . .
HE C30 HF 109.5 . .
HE C30 HG 109.5 . .
HF C30 HG 109.5 . .

loop_
_geom_bond_atom_site_label_1
_geom_bond_atom_site_label_2
_geom_bond_distance
_geom_bond_site_symmetry_2
N1 C3 1.492(6) .
N1 C4 1.340(4) 12_655
N1 C4 1.340(4) .
N2 C13 1.348(4) .
N2 C14 1.334(4) .
N2 C16 1.493(4) .
C1 C1 1.387(7) 10_557
C1 H1 0.9500 .
C1 C2 1.386(4) .
C2 C1 1.386(4) 12_655
C2 C3 1.509(7) .
C3 H 0.9900 .
C3 HA 0.9900 .
C4 H4 0.9500 .
C4 C5 1.364(5) .
C5 H5 0.9500 .
C5 C6 1.392(4) .
C6 C5 1.392(4) 12_655
C6 C7 1.481(6) .
C7 C8 1.394(4) 12_655
C7 C8 1.395(4) .
C8 H8 0.9500 .
C8 C9 1.407(4) .
C9 C10 1.389(4) .
C9 C11 1.477(4) .
C10 C9 1.389(4) 12_655
C10 H10 0.9500 .
C11 C12 1.403(4) .
C11 C15 1.382(4) .
C12 H12 0.9500 .
C12 C13 1.373(4) .
C13 H13 0.9500 .
C14 H14 0.9500 .
C14 C15 1.359(4) .
C15 H15 0.9500 .
C16 H16A 0.9900 .
C16 H16B 0.9900 .
C16 C17 1.512(5) .
C17 C18 1.371(5) .
C17 C19 1.394(5) .
C18 C18 1.396(7) 10_557
C18 H18 0.9500 .
C19 C19 1.368(7) 10_557
C19 H19 0.9500 .
C20 C21 1.390(14) .
C20 C25 1.378(12) .
C20 C25 1.378(12) 3_656
C21 C22 1.418(12) 3_656
C21 C22 1.418(13) .
C22 H22 0.9500 .
C22 C23 1.363(14) .
C23 H23 0.9500 .
C23 C24 1.394(13) .
C24 H24 0.9500 .
C24 C25 1.346(13) .
C25 H25 0.9500 .
P1 F1 1.585(3) .
P1 F2 1.584(2) .
P1 F3 1.595(3) .
P1 F4 1.603(2) .
P1 F5 1.596(2) .
P1 F6 1.582(2) .
P2 F7 1.565(4) .
P2 F8A 1.81(2) .
P2 F9 1.527(5) 12
P2 F9 1.527(5) .
P2 F10 1.658(6) 12
P2 F10 1.658(6) .
P2 F8 1.510(9) .
P2 F9A 1.372(13) .
P2 F11A 1.806(18) .
P2 F12A 1.583(13) .
P2 F12A 1.583(13) 12
N3 C26 1.157(7) .
C26 C27 1.417(8) .
C27 HB 0.9800 .
C27 HC 0.9800 .
C27 HD 0.9800 .
N4 C29 1.32(2) .
N4 C29 1.32(2) 3_656
C29 C30 1.73(3) .
C30 HE 0.9800 .
C30 HF 0.9800 .
C30 HG 0.9800 .

loop_
_geom_torsion_atom_site_label_1
_geom_torsion_atom_site_label_2
_geom_torsion_atom_site_label_3
_geom_torsion_atom_site_label_4
_geom_torsion
_geom_torsion_site_symmetry_1
_geom_torsion_site_symmetry_4
N1 C4 C5 C6 -1.1(6) . .
N2 C14 C15 C11 0.8(6) . .
N2 C16 C17 C18 109.1(3) . .
N2 C16 C17 C19 -66.3(4) . .
C1 C1 C2 C1 2.4(5) 10_557 12_655
C1 C1 C2 C3 -175.1(3) 10_557 .
C1 C2 C3 N1 -88.8(4) 12_655 .
C1 C2 C3 N1 88.8(4) . .
C3 N1 C4 C5 172.7(4) . .
C4 N1 C3 C2 -87.5(4) . .
C4 N1 C3 C2 87.5(4) 12_655 .
C4 N1 C4 C5 -2.4(7) 12_655 .
C4 C5 C6 C5 4.4(7) . 12_655
C4 C5 C6 C7 -171.2(4) . .
C5 C6 C7 C8 -177.3(4) 12_655 12_655
C5 C6 C7 C8 -1.9(6) . 12_655
C5 C6 C7 C8 1.9(6) 12_655 .
C5 C6 C7 C8 177.3(4) . .
C6 C7 C8 C9 -177.5(4) . .
C7 C8 C9 C10 0.2(5) . .
C7 C8 C9 C11 176.0(3) . .
C8 C7 C8 C9 1.6(6) 12_655 .
C8 C9 C10 C9 -2.1(7) . 12_655
C8 C9 C11 C12 159.8(3) . .
C8 C9 C11 C15 -22.5(5) . .
C9 C11 C12 C13 174.9(3) . .
C9 C11 C15 C14 -175.5(3) . .
C10 C9 C11 C12 -24.4(5) . .
C10 C9 C11 C15 153.3(4) . .
C11 C9 C10 C9 -177.9(3) . 12_655
C11 C12 C13 N2 0.6(5) . .
C12 C11 C15 C14 2.3(5) . .
C13 N2 C14 C15 -3.3(5) . .
C13 N2 C16 C17 107.8(3) . .
C14 N2 C13 C12 2.6(5) . .
C14 N2 C16 C17 -68.5(4) . .
C15 C11 C12 C13 -2.9(5) . .
C16 N2 C13 C12 -173.6(3) . .
C16 N2 C14 C15 173.0(3) . .
C16 C17 C18 C18 -172.90(19) . 10_557
C16 C17 C19 C19 172.89(19) . 10_557
C18 C17 C19 C19 -2.6(4) . 10_557
C19 C17 C18 C18 2.6(4) . 10_557
C20 C21 C22 C23 0.0 . .
C21 C20 C25 C24 0.0 . .
C21 C22 C23 C24 0.0 . .
C22 C21 C22 C23 180.0 3_656 .
C22 C23 C24 C25 0.0 . .
C23 C24 C25 C20 0.0 . .
C25 C20 C21 C22 0.0 . .
C25 C20 C21 C22 180.0 3_656 .
C25 C20 C21 C22 0.0 3_656 3_656
C25 C20 C21 C22 180.0 . 3_656
C25 C20 C25 C24 180.0 3_656 .

loop_
_smtbx_masks_void_nr
_smtbx_masks_void_average_x
_smtbx_masks_void_average_y
_smtbx_masks_void_average_z
_smtbx_masks_void_volume
_smtbx_masks_void_count_electrons
1 0.000 0.500 -0.772 1356.5 336.9
2 0.500 0.000 -0.426 1356.5 336.9
